data_1543904
loop_
_publ_author_name
'Pallavi, G. B.'
'Gowda, Ramakrishna'
'Gowda, K. V. Arjuna'
'Basanagouda, Mahantesha'
'Latha, A. L.'

_publ_section_title
;
 2-(2-Amino-1,3-thiazol-4-yl)acetohydrazide
;
_journal_coeditor_code HB4068
_journal_issue 8
_journal_name_full IUCrData
_journal_page_first x161273
_journal_paper_doi 10.1107/S2414314616012736
_journal_volume 1
_journal_year 2016
_chemical_formula_iupac 'C5 H8 N4 O S'
_chemical_formula_moiety 'C5 H8 N4 O S'
_chemical_formula_sum 'C5 H8 N4 O S'
_chemical_formula_weight 172.21
_chemical_name_common (2-Amino-thiazol-4-yl)-aceticacidhydrazide
_chemical_name_systematic
;
2-(2-Amino-1,3-thiazol-4-yl)acetohydrazide
;
_space_group_crystal_system monoclinic
_space_group_IT_number 14
_space_group_name_Hall '-P 2ybc'
_space_group_name_H-M_alt 'P 1 21/c 1'
_symmetry_space_group_name_Hall '-P 2ybc'
_symmetry_space_group_name_H-M 'P 1 21/c 1'
_cell_angle_alpha 90
_cell_angle_beta 91.448(2)
_cell_angle_gamma 90
_cell_formula_units_Z 4
_cell_length_a 4.96850(10)
_cell_length_b 18.8795(5)
_cell_length_c 8.2913(2)
_cell_measurement_reflns_used 4593
_cell_measurement_temperature 293(2)
_cell_measurement_theta_max 30.166
_cell_measurement_theta_min 2.457
_cell_volume 777.50(3)
_computing_cell_refinement
;
APEX2 and SAINT (Bruker, 2004)
;
_computing_data_collection
;
APEX2 (Bruker, 2004)
;
_computing_data_reduction
;
SAINT (Bruker, 2004)
;
_computing_molecular_graphics
;
<i>OLEX2</i> (Dolomanov <i>et al.</i>,  2009)
;
_computing_publication_material
;
<i>OLEX2</i> (Dolomanov <i>et al.</i>,  2009)
;
_computing_structure_refinement
;
<i>olex2.refine</i> (Bourhis et al., 2015)
;
_computing_structure_solution
;
<i>OLEX2</i> (Dolomanov <i>et al.</i>,  2009)
;
_diffrn_ambient_temperature 293(2)
_diffrn_measured_fraction_theta_full 0.9985
_diffrn_measured_fraction_theta_max 0.9985
_diffrn_measurement_device_type 'Bruker Kappa APEXII CCD'
_diffrn_measurement_method '\w and \f scan'
_diffrn_radiation_type 'Mo K\a'
_diffrn_radiation_wavelength 0.71073
_diffrn_reflns_av_R_equivalents 0.0196
_diffrn_reflns_limit_h_max 5
_diffrn_reflns_limit_h_min -5
_diffrn_reflns_limit_k_max 22
_diffrn_reflns_limit_k_min 0
_diffrn_reflns_limit_l_max 9
_diffrn_reflns_limit_l_min 0
_diffrn_reflns_number 1364
_diffrn_reflns_theta_full 26.0000
_diffrn_reflns_theta_max 25.00
_diffrn_reflns_theta_min 2.16
_exptl_absorpt_coefficient_mu 0.363
_exptl_absorpt_correction_T_max 0.930
_exptl_absorpt_correction_T_min 0.917
_exptl_absorpt_correction_type multi-scan
_exptl_absorpt_process_details
;
(SADABS; Bruker, 2004)
;
_exptl_crystal_colour brown
_exptl_crystal_density_diffrn 1.4711
_exptl_crystal_density_method 'not measured'
_exptl_crystal_description block
_exptl_crystal_F_000 360.5934
_exptl_crystal_size_max 0.3
_exptl_crystal_size_mid 0.2
_exptl_crystal_size_min 0.2
_refine_diff_density_max 0.2774
_refine_diff_density_min -0.2682
_refine_ls_goodness_of_fit_ref 1.0937
_refine_ls_hydrogen_treatment refall
_refine_ls_matrix_type full
_refine_ls_number_constraints 0
_refine_ls_number_parameters 131
_refine_ls_number_reflns 1364
_refine_ls_number_restraints 0
_refine_ls_restrained_S_all 1.0937
_refine_ls_R_factor_all 0.0322
_refine_ls_R_factor_gt 0.0299
_refine_ls_shift/su_max 0.0002
_refine_ls_shift/su_mean 0.0001
_refine_ls_structure_factor_coef Fsqd
_refine_ls_weighting_details 'w=1/[\s^2^(Fo^2^)+(0.0366P)^2^+0.2878P] where P=(Fo^2^+2Fc^2^)/3'
_refine_ls_weighting_scheme calc
_refine_ls_wR_factor_gt 0.0769
_refine_ls_wR_factor_ref 0.0788
_reflns_number_gt 1262
_reflns_number_total 1364
_reflns_threshold_expression I>=2u(I)
_cod_data_source_file hb4068sup1.cif
_cod_data_source_block I
_cod_database_code 1543904

loop_
_space_group_symop_id
_space_group_symop_operation_xyz
1 x,y,z
2 -x,y+1/2,-z+1/2
3 -x,-y,-z
4 x,-y-1/2,z-1/2

loop_
_atom_site_type_symbol
_atom_site_label
_atom_site_fract_x
_atom_site_fract_y
_atom_site_fract_z
_atom_site_U_iso_or_equiv
_atom_site_adp_type
_atom_site_occupancy
C C1 0.7239(3) 0.40966(9) 0.56391(19) 0.0381(4) Uani 1.000000
C C2 0.7249(4) 0.29205(10) 0.4459(2) 0.0468(4) Uani 1.000000
H H2 0.755(4) 0.2469(13) 0.416(3) 0.066(6) Uiso 1.000000
C C3 0.5557(3) 0.33835(8) 0.3747(2) 0.0376(4) Uani 1.000000
C C4 0.3736(4) 0.32468(9) 0.2323(2) 0.0422(4) Uani 1.000000
H H4a 0.403(4) 0.2776(11) 0.190(2) 0.055(6) Uiso 1.000000
H H4b 0.197(4) 0.3273(9) 0.259(2) 0.045(5) Uiso 1.000000
C C5 0.4288(3) 0.37505(8) 0.09570(18) 0.0340(4) Uani 1.000000
N N1 0.7600(4) 0.46674(9) 0.6572(2) 0.0529(4) Uani 1.000000
N N2 0.5537(3) 0.40546(7) 0.44149(16) 0.0386(3) Uani 1.000000
N N3 0.2152(3) 0.40373(8) 0.02335(18) 0.0441(4) Uani 1.000000
N N4 0.2344(3) 0.44932(11) -0.1106(2) 0.0515(4) Uani 1.000000
S S1 0.89807(10) 0.33134(2) 0.60529(5) 0.05055(19) Uani 1.000000
O O1 0.6576(2) 0.38824(7) 0.05292(15) 0.0462(3) Uani 1.000000
H H1a 0.687(4) 0.5046(12) 0.625(2) 0.054(6) Uiso 1.000000
H H1b 0.883(5) 0.4656(12) 0.725(3) 0.064(7) Uiso 1.000000
H H3 0.058(4) 0.3921(10) 0.049(2) 0.049(5) Uiso 1.000000
H H4c 0.358(5) 0.4329(13) -0.164(3) 0.069(8) Uiso 1.000000
H H4d 0.276(5) 0.4936(15) -0.073(3) 0.082(8) Uiso 1.000000

loop_
_atom_site_aniso_label
_atom_site_aniso_U_11
_atom_site_aniso_U_22
_atom_site_aniso_U_33
_atom_site_aniso_U_12
_atom_site_aniso_U_13
_atom_site_aniso_U_23
C1 0.0376(9) 0.0405(9) 0.0361(8) 0.0058(7) -0.0014(7) 0.0067(7)
C2 0.0588(11) 0.0353(9) 0.0467(10) 0.0063(8) 0.0089(8) 0.0049(7)
C3 0.0378(9) 0.0358(8) 0.0397(8) -0.0034(6) 0.0082(7) 0.0037(7)
C4 0.0360(9) 0.0417(9) 0.0492(10) -0.0106(7) 0.0057(7) -0.0040(7)
C5 0.0245(8) 0.0383(8) 0.0391(8) -0.0036(6) 0.0004(6) -0.0091(6)
N1 0.0611(11) 0.0479(9) 0.0484(9) 0.0124(8) -0.0243(8) -0.0043(7)
N2 0.0381(7) 0.0361(7) 0.0411(7) 0.0034(6) -0.0051(6) 0.0010(6)
N3 0.0218(7) 0.0591(9) 0.0513(9) -0.0037(6) -0.0007(6) 0.0029(7)
N4 0.0340(8) 0.0659(11) 0.0542(10) -0.0007(8) -0.0079(7) 0.0077(8)
S1 0.0572(3) 0.0499(3) 0.0443(3) 0.0186(2) -0.0035(2) 0.01077(19)
O1 0.0215(6) 0.0620(8) 0.0551(7) -0.0016(5) 0.0026(5) 0.0102(6)

loop_
_atom_type_symbol
_atom_type_scat_Cromer_Mann_a1
_atom_type_scat_Cromer_Mann_a2
_atom_type_scat_Cromer_Mann_a3
_atom_type_scat_Cromer_Mann_a4
_atom_type_scat_Cromer_Mann_b1
_atom_type_scat_Cromer_Mann_b2
_atom_type_scat_Cromer_Mann_b3
_atom_type_scat_Cromer_Mann_b4
_atom_type_scat_Cromer_Mann_c
_atom_type_scat_dispersion_source
_atom_type_scat_dispersion_real
_atom_type_scat_dispersion_imag
_atom_type_scat_source
H 0.49300 0.32291 0.14019 0.04081 10.51090 26.12570 3.14236 57.79970 0.0030380000826 custom 0.00000 0.00000 'International Tables Volume C Table 6.1.1.4 (pp. 500-502)'
C 2.31000 1.02000 1.58860 0.86500 20.84390 10.20750 0.56870 51.65120 0.215599998832 custom 0.00300 0.00200 'International Tables Volume C Table 6.1.1.4 (pp. 500-502)'
S 6.90530 5.20340 1.43790 1.58630 1.46790 22.21510 0.25360 56.17200 0.866900026798 custom 0.12500 0.12300 'International Tables Volume C Table 6.1.1.4 (pp. 500-502)'
O 3.04850 2.28680 1.54630 0.86700 13.27710 5.70110 0.32390 32.90890 0.250800013542 custom 0.01100 0.00600 'International Tables Volume C Table 6.1.1.4 (pp. 500-502)'
N 12.21260 3.13220 2.01250 1.16630 0.00570 9.89330 28.99750 0.58260 -11.5290002823 custom 0.00600 0.00300 'International Tables Volume C Table 6.1.1.4 (pp. 500-502)'

loop_
_geom_angle_atom_site_label_1
_geom_angle_atom_site_label_2
_geom_angle_atom_site_label_3
_geom_angle
N2 C1 N1 125.00(15)
S1 C1 N1 120.76(13)
S1 C1 N2 114.18(13)
C3 C2 H2 127.3(14)
S1 C2 H2 122.1(14)
S1 C2 C3 110.60(14)
C4 C3 C2 126.66(16)
N2 C3 C2 115.62(16)
N2 C3 C4 117.72(14)
H4a C4 C3 110.4(12)
H4b C4 C3 111.3(12)
H4b C4 H4a 107.0(16)
C5 C4 C3 111.54(13)
C5 C4 H4a 106.1(12)
C5 C4 H4b 110.1(12)
N3 C5 C4 116.10(14)
O1 C5 C4 122.19(15)
O1 C5 N3 121.71(16)
H1a N1 C1 117.0(14)
H1b N1 C1 117.5(16)
H1b N1 H1a 123(2)
C3 N2 C1 110.83(14)
N4 N3 C5 122.56(15)
H3 N3 C5 121.2(13)
H3 N3 N4 116.0(13)
H4c N4 N3 105.0(17)
H4d N4 N3 108.0(17)
H4d N4 H4c 111(2)
C2 S1 C1 88.76(8)

loop_
_geom_bond_atom_site_label_1
_geom_bond_atom_site_label_2
_geom_bond_distance
C1 N1 1.336(2)
C1 N2 1.307(2)
C1 S1 1.7431(16)
C2 H2 0.90(2)
C2 C3 1.339(3)
C2 S1 1.726(2)
C3 C4 1.492(2)
C3 N2 1.383(2)
C4 H4a 0.97(2)
C4 H4b 0.91(2)
C4 C5 1.509(2)
C5 N3 1.322(2)
C5 O1 1.2254(18)
N1 H1a 0.84(2)
N1 H1b 0.82(2)
N3 N4 1.411(2)
N3 H3 0.84(2)
N4 H4c 0.83(3)
N4 H4d 0.91(3)

loop_
_geom_hbond_atom_site_label_D
_geom_hbond_atom_site_label_H
_geom_hbond_atom_site_label_A
_geom_hbond_site_symmetry_A
_geom_hbond_distance_DH
_geom_hbond_distance_HA
_geom_hbond_distance_DA
_geom_hbond_angle_DHA
N1 H1A N2 3_666 0.84(2) 2.14(2) 2.976(2) 171.2(19)
N1 H1B N4 1_656 0.82(3) 2.21(2) 3.023(2) 172(2)
N3 H3 O1 1_455 0.84(2) 1.99(2) 2.8027(18) 160.9(17)
N4 H4C N1 1_554 0.83(2) 2.60(2) 3.300(2) 144(2)
N4 H4D O1 3_665 0.91(3) 2.26(3) 3.148(2) 164(2)

_cod_database_fobs_code 1543904
